data_4122390
loop_
_publ_author_name
'Jiang, Yanfeng'
'Chakarawet, Khetpakorn'
'Kohout, Andrea Laura'
'Nava, Matthew'
'Marino, Nadia'
'Cummins, Christopher C.'

_publ_section_title
;
 Dihydrogen Tetrametaphosphate, [P4O12H2](2-): Synthesis, Solubilization
 in Organic Media, Preparation of its Anhydride [P4O11](2-) and Acidic
 Methyl Ester, and Conversion to Tetrametaphosphate Metal Complexes via
 Protonolysis.
;
_journal_issue 34
_journal_name_full 'Journal of the American Chemical Society'
_journal_page_first 11894
_journal_page_last 11897
_journal_paper_doi 10.1021/ja5058339
_journal_volume 136
_journal_year 2014
_chemical_formula_sum 'C72 H60 N2 O11 P8'
_chemical_formula_weight 1376.98
_chemical_name_systematic
;
 ?
;
_space_group_crystal_system monoclinic
_space_group_IT_number 14
_space_group_name_Hall '-P 2ybc'
_space_group_name_H-M_alt 'P 1 21/c 1'
_symmetry_space_group_name_Hall '-P 2ybc'
_symmetry_space_group_name_H-M 'P 1 21/c 1'
_atom_sites_solution_hydrogens geom
_audit_creation_method SHELXL-2013
_cell_angle_alpha 90
_cell_angle_beta 104.2850(10)
_cell_angle_gamma 90
_cell_formula_units_Z 4
_cell_length_a 17.4891(13)
_cell_length_b 15.2366(11)
_cell_length_c 25.1850(18)
_cell_measurement_temperature 100(2)
_cell_volume 6503.7(8)
_computing_structure_refinement 'SHELXL-2013 (Sheldrick, 2013)'
_diffrn_ambient_temperature 100(2)
_diffrn_measured_fraction_theta_full 1.000
_diffrn_measured_fraction_theta_max 1.000
_diffrn_radiation_type MoK\a
_diffrn_radiation_wavelength 0.71073
_diffrn_reflns_av_R_equivalents 0.0566
_diffrn_reflns_av_unetI/netI 0.0316
_diffrn_reflns_Laue_measured_fraction_full 1.000
_diffrn_reflns_Laue_measured_fraction_max 1.000
_diffrn_reflns_limit_h_max 24
_diffrn_reflns_limit_h_min -24
_diffrn_reflns_limit_k_max 21
_diffrn_reflns_limit_k_min -21
_diffrn_reflns_limit_l_max 35
_diffrn_reflns_limit_l_min -35
_diffrn_reflns_number 183927
_diffrn_reflns_point_group_measured_fraction_full 1.000
_diffrn_reflns_point_group_measured_fraction_max 1.000
_diffrn_reflns_theta_full 25.242
_diffrn_reflns_theta_max 30.507
_diffrn_reflns_theta_min 1.201
_exptl_absorpt_coefficient_mu 0.279
_exptl_absorpt_correction_T_max 0.9619
_exptl_absorpt_correction_T_min 0.9309
_exptl_crystal_density_diffrn 1.406
_exptl_crystal_F_000 2856
_exptl_crystal_size_max 0.260
_exptl_crystal_size_mid 0.220
_exptl_crystal_size_min 0.140
_refine_diff_density_max 0.634
_refine_diff_density_min -0.565
_refine_diff_density_rms 0.068
_refine_ls_extinction_method none
_refine_ls_goodness_of_fit_ref 1.044
_refine_ls_hydrogen_treatment constr
_refine_ls_matrix_type full
_refine_ls_number_parameters 841
_refine_ls_number_reflns 19837
_refine_ls_number_restraints 0
_refine_ls_restrained_S_all 1.044
_refine_ls_R_factor_all 0.0581
_refine_ls_R_factor_gt 0.0407
_refine_ls_shift/su_max 0.001
_refine_ls_shift/su_mean 0.000
_refine_ls_structure_factor_coef Fsqd
_refine_ls_weighting_details 'w=1/[\s^2^(Fo^2^)+(0.0515P)^2^+4.0680P] where P=(Fo^2^+2Fc^2^)/3'
_refine_ls_weighting_scheme calc
_refine_ls_wR_factor_gt 0.1009
_refine_ls_wR_factor_ref 0.1127
_reflns_Friedel_coverage 0.000
_reflns_number_gt 15509
_reflns_number_total 19837
_reflns_threshold_expression 'I > 2\s(I)'
_cod_data_source_file 2.cif
_cod_data_source_block 13013
_cod_depositor_comments 'Adding full bibliography for 4122390--4122394.cif.'
_cod_original_cell_volume 6503.6(8)
_cod_database_code 4122390
_shelx_space_group_comment
;
The symmetry employed for this shelxl refinement is uniquely defined
by the following loop, which should always be used as a source of
symmetry information in preference to the above space-group names.
They are only intended as comments.
;
_shelx_estimated_absorpt_t_min 0.931
_shelx_estimated_absorpt_t_max 0.962
_shelxl_version_number 2013-4

loop_
_space_group_symop_operation_xyz
'x, y, z'
'-x, y+1/2, -z+1/2'
'-x, -y, -z'
'x, -y-1/2, z-1/2'

loop_
_atom_site_label
_atom_site_type_symbol
_atom_site_fract_x
_atom_site_fract_y
_atom_site_fract_z
_atom_site_U_iso_or_equiv
_atom_site_adp_type
_atom_site_occupancy
_atom_site_site_symmetry_order
_atom_site_calc_flag
_atom_site_refinement_flags_posn
_atom_site_refinement_flags_adp
_atom_site_refinement_flags_occupancy
P1 P 1.26270(2) -0.04660(3) 0.12645(2) 0.01781(8) Uani 1 1 d . . .
P2 P 1.23587(3) 0.13517(3) 0.08719(2) 0.02499(10) Uani 1 1 d . . .
P3 P 1.34543(3) 0.08765(3) 0.19085(2) 0.02217(9) Uani 1 1 d . . .
P4 P 1.22328(3) -0.00450(3) 0.22841(2) 0.01959(9) Uani 1 1 d . . .
O1 O 1.23700(8) 0.02590(8) 0.08175(5) 0.0262(3) Uani 1 1 d . . .
O2 O 1.31489(7) 0.14730(8) 0.13941(6) 0.0271(3) Uani 1 1 d . . .
O3 O 1.34380(7) -0.00871(7) 0.16422(5) 0.0211(2) Uani 1 1 d . . .
O4 O 1.27731(8) 0.08282(7) 0.22104(5) 0.0238(2) Uani 1 1 d . . .
O5 O 1.20417(7) -0.04081(8) 0.16419(5) 0.0213(2) Uani 1 1 d . . .
O11 O 1.27158(8) -0.13303(8) 0.10459(5) 0.0279(3) Uani 1 1 d . . .
O21 O 1.16652(8) 0.16105(9) 0.10617(6) 0.0308(3) Uani 1 1 d . . .
O22 O 1.25720(9) 0.16911(10) 0.03855(6) 0.0399(4) Uani 1 1 d . . .
O31 O 1.42320(8) 0.11230(9) 0.22268(6) 0.0374(3) Uani 1 1 d . . .
O41 O 1.27486(8) -0.06788(8) 0.26398(5) 0.0288(3) Uani 1 1 d . . .
O42 O 1.14886(8) 0.02780(8) 0.23737(5) 0.0288(3) Uani 1 1 d . . .
N1 N 0.73074(8) 0.00324(9) 0.14074(5) 0.0171(2) Uani 1 1 d . . .
N2 N 1.5000 -0.5000 0.0000 0.0238(4) Uani 1 2 d S . P
N3 N 1.0000 0.5000 0.0000 0.0286(5) Uani 1 2 d S . P
P11 P 0.81977(2) 0.00189(2) 0.17539(2) 0.01436(7) Uani 1 1 d . . .
P12 P 0.64460(2) 0.01864(2) 0.14873(2) 0.01357(7) Uani 1 1 d . . .
P21 P 1.43097(2) -0.47097(2) -0.04875(2) 0.01412(7) Uani 1 1 d . . .
P31 P 1.03405(2) 0.41766(3) 0.03411(2) 0.01540(8) Uani 1 1 d . . .
C111 C 0.85034(9) -0.10385(10) 0.20514(6) 0.0175(3) Uani 1 1 d . . .
C112 C 0.81328(10) -0.13933(12) 0.24395(7) 0.0244(3) Uani 1 1 d . . .
H112 H 0.7751 -0.1058 0.2561 0.029 Uiso 1 1 calc R U .
C113 C 0.83244(11) -0.22313(12) 0.26444(7) 0.0291(4) Uani 1 1 d . . .
H113 H 0.8074 -0.2469 0.2907 0.035 Uiso 1 1 calc R U .
C114 C 0.88822(12) -0.27228(12) 0.24668(8) 0.0301(4) Uani 1 1 d . . .
H114 H 0.9009 -0.3299 0.2605 0.036 Uiso 1 1 calc R U .
C115 C 0.92536(11) -0.23759(11) 0.20892(8) 0.0284(4) Uani 1 1 d . . .
H115 H 0.9637 -0.2713 0.1971 0.034 Uiso 1 1 calc R U .
C116 C 0.90681(10) -0.15331(11) 0.18810(7) 0.0218(3) Uani 1 1 d . . .
H116 H 0.9327 -0.1297 0.1623 0.026 Uiso 1 1 calc R U .
C121 C 0.84137(9) 0.08313(10) 0.22888(6) 0.0180(3) Uani 1 1 d . . .
C122 C 0.87831(11) 0.06447(13) 0.28353(7) 0.0271(4) Uani 1 1 d . . .
H122 H 0.8945 0.0063 0.2945 0.033 Uiso 1 1 calc R U .
C123 C 0.89107(12) 0.13257(15) 0.32187(8) 0.0374(5) Uani 1 1 d . . .
H123 H 0.9163 0.1207 0.3591 0.045 Uiso 1 1 calc R U .
C124 C 0.86725(12) 0.21699(15) 0.30600(9) 0.0368(5) Uani 1 1 d . . .
H124 H 0.8757 0.2626 0.3325 0.044 Uiso 1 1 calc R U .
C125 C 0.83129(11) 0.23586(12) 0.25195(8) 0.0297(4) Uani 1 1 d . . .
H125 H 0.8152 0.2941 0.2413 0.036 Uiso 1 1 calc R U .
C126 C 0.81896(10) 0.16910(11) 0.21338(7) 0.0223(3) Uani 1 1 d . . .
H126 H 0.7950 0.1820 0.1761 0.027 Uiso 1 1 calc R U .
C131 C 0.88226(9) 0.02915(10) 0.13103(6) 0.0171(3) Uani 1 1 d . . .
C132 C 0.85350(10) 0.02913(12) 0.07422(7) 0.0228(3) Uani 1 1 d . . .
H132 H 0.8003 0.0131 0.0582 0.027 Uiso 1 1 calc R U .
C133 C 0.90335(11) 0.05274(13) 0.04112(7) 0.0291(4) Uani 1 1 d . . .
H133 H 0.8841 0.0527 0.0024 0.035 Uiso 1 1 calc R U .
C134 C 0.98073(11) 0.07629(12) 0.06444(7) 0.0259(3) Uani 1 1 d . . .
H134 H 1.0138 0.0939 0.0416 0.031 Uiso 1 1 calc R U .
C135 C 1.01062(10) 0.07444(11) 0.12109(7) 0.0219(3) Uani 1 1 d . . .
H135 H 1.0642 0.0891 0.1368 0.026 Uiso 1 1 calc R U .
C136 C 0.96132(10) 0.05093(11) 0.15436(7) 0.0199(3) Uani 1 1 d . . .
H136 H 0.9812 0.0496 0.1930 0.024 Uiso 1 1 calc R U .
C141 C 0.58347(9) 0.06755(10) 0.08784(6) 0.0179(3) Uani 1 1 d . . .
C142 C 0.60827(11) 0.06833(11) 0.03945(7) 0.0237(3) Uani 1 1 d . . .
H142 H 0.6588 0.0462 0.0388 0.028 Uiso 1 1 calc R U .
C143 C 0.55832(13) 0.10192(12) -0.00822(7) 0.0313(4) Uani 1 1 d . . .
H143 H 0.5750 0.1029 -0.0414 0.038 Uiso 1 1 calc R U .
C144 C 0.48466(12) 0.13383(12) -0.00740(8) 0.0317(4) Uani 1 1 d . . .
H144 H 0.4512 0.1567 -0.0400 0.038 Uiso 1 1 calc R U .
C145 C 0.45910(11) 0.13280(11) 0.04028(8) 0.0283(4) Uani 1 1 d . . .
H145 H 0.4082 0.1543 0.0403 0.034 Uiso 1 1 calc R U .
C146 C 0.50836(10) 0.10005(10) 0.08823(7) 0.0216(3) Uani 1 1 d . . .
H146 H 0.4913 0.0996 0.1212 0.026 Uiso 1 1 calc R U .
C151 C 0.59833(9) -0.08374(9) 0.15854(6) 0.0148(3) Uani 1 1 d . . .
C152 C 0.63576(10) -0.16351(10) 0.15462(7) 0.0207(3) Uani 1 1 d . . .
H152 H 0.6867 -0.1644 0.1475 0.025 Uiso 1 1 calc R U .
C153 C 0.59808(10) -0.24188(11) 0.16113(8) 0.0255(3) Uani 1 1 d . . .
H153 H 0.6239 -0.2962 0.1592 0.031 Uiso 1 1 calc R U .
C154 C 0.52314(10) -0.24122(10) 0.17040(7) 0.0217(3) Uani 1 1 d . . .
H154 H 0.4979 -0.2949 0.1750 0.026 Uiso 1 1 calc R U .
C155 C 0.48503(10) -0.16184(10) 0.17291(7) 0.0197(3) Uani 1 1 d . . .
H155 H 0.4331 -0.1613 0.1782 0.024 Uiso 1 1 calc R U .
C156 C 0.52285(9) -0.08333(10) 0.16771(6) 0.0180(3) Uani 1 1 d . . .
H156 H 0.4972 -0.0291 0.1704 0.022 Uiso 1 1 calc R U .
C161 C 0.64039(9) 0.08851(10) 0.20538(6) 0.0150(3) Uani 1 1 d . . .
C162 C 0.65739(10) 0.05360(10) 0.25834(6) 0.0191(3) Uani 1 1 d . . .
H162 H 0.6614 -0.0081 0.2636 0.023 Uiso 1 1 calc R U .
C163 C 0.66836(10) 0.10935(11) 0.30331(7) 0.0227(3) Uani 1 1 d . . .
H163 H 0.6804 0.0857 0.3393 0.027 Uiso 1 1 calc R U .
C164 C 0.66173(10) 0.19969(11) 0.29572(7) 0.0225(3) Uani 1 1 d . . .
H164 H 0.6705 0.2376 0.3266 0.027 Uiso 1 1 calc R U .
C165 C 0.64231(10) 0.23479(10) 0.24328(7) 0.0218(3) Uani 1 1 d . . .
H165 H 0.6359 0.2964 0.2382 0.026 Uiso 1 1 calc R U .
C166 C 0.63217(9) 0.17963(10) 0.19809(7) 0.0186(3) Uani 1 1 d . . .
H166 H 0.6197 0.2037 0.1622 0.022 Uiso 1 1 calc R U .
C211 C 1.46513(9) -0.43156(9) -0.10606(6) 0.0143(3) Uani 1 1 d . . .
C212 C 1.47087(9) -0.48591(10) -0.14960(6) 0.0186(3) Uani 1 1 d . . .
H212 H 1.4527 -0.5448 -0.1509 0.022 Uiso 1 1 calc R U .
C213 C 1.50318(10) -0.45387(12) -0.19101(7) 0.0225(3) Uani 1 1 d . . .
H213 H 1.5061 -0.4905 -0.2210 0.027 Uiso 1 1 calc R U .
C214 C 1.53110(10) -0.36829(12) -0.18855(7) 0.0225(3) Uani 1 1 d . . .
H214 H 1.5538 -0.3469 -0.2166 0.027 Uiso 1 1 calc R U .
C215 C 1.52613(10) -0.31363(11) -0.14535(7) 0.0206(3) Uani 1 1 d . . .
H215 H 1.5457 -0.2553 -0.1438 0.025 Uiso 1 1 calc R U .
C216 C 1.49243(9) -0.34471(10) -0.10442(6) 0.0177(3) Uani 1 1 d . . .
H216 H 1.4879 -0.3071 -0.0753 0.021 Uiso 1 1 calc R U .
C221 C 1.37541(10) -0.38220(10) -0.02908(6) 0.0178(3) Uani 1 1 d . . .
C223 C 1.26006(12) -0.28872(13) -0.04944(8) 0.0321(4) Uani 1 1 d . . .
H223 H 1.2134 -0.2686 -0.0744 0.039 Uiso 1 1 calc R U .
C224 C 1.28170(12) -0.25489(12) 0.00326(8) 0.0300(4) Uani 1 1 d . . .
H224 H 1.2495 -0.2120 0.0145 0.036 Uiso 1 1 calc R U .
C225 C 1.34995(12) -0.28337(12) 0.03941(7) 0.0284(4) Uani 1 1 d . . .
H225 H 1.3648 -0.2595 0.0753 0.034 Uiso 1 1 calc R U .
C222 C 1.30674(11) -0.35216(12) -0.06583(7) 0.0268(4) Uani 1 1 d . . .
H222 H 1.2920 -0.3751 -0.1020 0.032 Uiso 1 1 calc R U .
C226 C 1.39734(11) -0.34699(11) 0.02361(7) 0.0222(3) Uani 1 1 d . . .
H226 H 1.4443 -0.3662 0.0486 0.027 Uiso 1 1 calc R U .
C231 C 1.36168(9) -0.55866(9) -0.07093(6) 0.0151(3) Uani 1 1 d . . .
C232 C 1.30540(9) -0.55486(10) -0.12136(6) 0.0166(3) Uani 1 1 d . . .
H232 H 1.3071 -0.5088 -0.1465 0.020 Uiso 1 1 calc R U .
C233 C 1.24715(9) -0.61895(11) -0.13427(7) 0.0202(3) Uani 1 1 d . . .
H233 H 1.2092 -0.6171 -0.1685 0.024 Uiso 1 1 calc R U .
C234 C 1.24421(10) -0.68565(11) -0.09721(7) 0.0225(3) Uani 1 1 d . . .
H234 H 1.2038 -0.7287 -0.1062 0.027 Uiso 1 1 calc R U .
C235 C 1.29959(10) -0.69005(11) -0.04730(7) 0.0227(3) Uani 1 1 d . . .
H235 H 1.2972 -0.7359 -0.0222 0.027 Uiso 1 1 calc R U .
C236 C 1.35886(10) -0.62670(10) -0.03426(6) 0.0192(3) Uani 1 1 d . . .
H236 H 1.3974 -0.6298 -0.0004 0.023 Uiso 1 1 calc R U .
C311 C 1.13895(9) 0.42802(10) 0.05908(6) 0.0173(3) Uani 1 1 d . . .
C312 C 1.18128(10) 0.37597(12) 0.10173(7) 0.0235(3) Uani 1 1 d . . .
H312 H 1.1545 0.3364 0.1200 0.028 Uiso 1 1 calc R U .
C313 C 1.26323(10) 0.38235(13) 0.11740(7) 0.0273(4) Uani 1 1 d . . .
H313 H 1.2925 0.3471 0.1465 0.033 Uiso 1 1 calc R U .
C314 C 1.30209(10) 0.44005(12) 0.09063(8) 0.0259(3) Uani 1 1 d . . .
H314 H 1.3580 0.4440 0.1014 0.031 Uiso 1 1 calc R U .
C315 C 1.26027(11) 0.49194(12) 0.04834(8) 0.0276(4) Uani 1 1 d . . .
H315 H 1.2873 0.5317 0.0303 0.033 Uiso 1 1 calc R U .
C316 C 1.17852(10) 0.48569(11) 0.03226(7) 0.0237(3) Uani 1 1 d . . .
H316 H 1.1496 0.5208 0.0030 0.028 Uiso 1 1 calc R U .
C321 C 0.99006(9) 0.40450(10) 0.09094(6) 0.0170(3) Uani 1 1 d . . .
C322 C 0.98780(10) 0.32264(11) 0.11554(7) 0.0212(3) Uani 1 1 d . . .
H322 H 1.0083 0.2723 0.1017 0.025 Uiso 1 1 calc R U .
C323 C 0.95528(11) 0.31546(13) 0.16048(7) 0.0286(4) Uani 1 1 d . . .
H323 H 0.9526 0.2598 0.1770 0.034 Uiso 1 1 calc R U .
C324 C 0.92673(11) 0.38946(15) 0.18119(8) 0.0327(4) Uani 1 1 d . . .
H324 H 0.9060 0.3845 0.2126 0.039 Uiso 1 1 calc R U .
C325 C 0.92805(12) 0.47027(14) 0.15676(8) 0.0334(4) Uani 1 1 d . . .
H325 H 0.9075 0.5204 0.1709 0.040 Uiso 1 1 calc R U .
C326 C 0.95941(11) 0.47837(12) 0.11139(7) 0.0252(3) Uani 1 1 d . . .
H326 H 0.9600 0.5339 0.0943 0.030 Uiso 1 1 calc R U .
C331 C 1.01570(9) 0.31811(10) -0.00527(6) 0.0179(3) Uani 1 1 d . . .
C332 C 1.07694(10) 0.26787(11) -0.01586(7) 0.0219(3) Uani 1 1 d . . .
H332 H 1.1302 0.2852 -0.0016 0.026 Uiso 1 1 calc R U .
C333 C 1.05960(12) 0.19218(12) -0.04746(7) 0.0283(4) Uani 1 1 d . . .
H333 H 1.1012 0.1579 -0.0547 0.034 Uiso 1 1 calc R U .
C334 C 0.98211(12) 0.16658(12) -0.06839(7) 0.0290(4) Uani 1 1 d . . .
H334 H 0.9708 0.1151 -0.0902 0.035 Uiso 1 1 calc R U .
C335 C 0.92061(11) 0.21586(13) -0.05762(7) 0.0280(4) Uani 1 1 d . . .
H335 H 0.8675 0.1978 -0.0718 0.034 Uiso 1 1 calc R U .
C336 C 0.93722(10) 0.29150(12) -0.02610(7) 0.0229(3) Uani 1 1 d . . .
H336 H 0.8954 0.3253 -0.0186 0.027 Uiso 1 1 calc R U .

loop_
_atom_site_aniso_label
_atom_site_aniso_U_11
_atom_site_aniso_U_22
_atom_site_aniso_U_33
_atom_site_aniso_U_23
_atom_site_aniso_U_13
_atom_site_aniso_U_12
P1 0.01913(19) 0.01774(18) 0.01678(17) -0.00117(14) 0.00487(15) 0.00064(14)
P2 0.0193(2) 0.0263(2) 0.0304(2) 0.01357(18) 0.00806(17) 0.00186(16)
P3 0.0173(2) 0.01570(18) 0.0309(2) 0.00071(16) 0.00118(16) -0.00121(15)
P4 0.0268(2) 0.01533(17) 0.01770(18) -0.00090(14) 0.00745(16) 0.00083(15)
O1 0.0281(7) 0.0278(6) 0.0210(6) 0.0046(5) 0.0027(5) -0.0010(5)
O2 0.0206(6) 0.0209(6) 0.0383(7) 0.0083(5) 0.0045(5) -0.0027(5)
O3 0.0167(6) 0.0194(5) 0.0261(6) -0.0004(4) 0.0029(4) 0.0024(4)
O4 0.0292(6) 0.0162(5) 0.0259(6) -0.0038(5) 0.0066(5) -0.0010(5)
O5 0.0209(6) 0.0243(6) 0.0193(5) -0.0041(4) 0.0063(4) -0.0038(5)
O11 0.0335(7) 0.0241(6) 0.0268(6) -0.0083(5) 0.0087(5) 0.0015(5)
O21 0.0209(6) 0.0327(7) 0.0413(8) 0.0116(6) 0.0122(6) 0.0017(5)
O22 0.0344(8) 0.0471(9) 0.0430(8) 0.0245(7) 0.0184(7) 0.0058(7)
O31 0.0231(7) 0.0281(7) 0.0519(9) -0.0015(6) -0.0079(6) -0.0052(5)
O41 0.0398(8) 0.0206(6) 0.0242(6) 0.0027(5) 0.0047(5) 0.0055(5)
O42 0.0357(7) 0.0264(6) 0.0287(6) 0.0007(5) 0.0161(6) 0.0056(5)
N1 0.0142(6) 0.0210(6) 0.0162(6) -0.0033(5) 0.0040(5) -0.0020(5)
N2 0.0215(10) 0.0261(10) 0.0188(9) 0.0043(8) -0.0043(7) -0.0049(8)
N3 0.0205(10) 0.0248(10) 0.0401(12) 0.0190(9) 0.0069(9) 0.0051(8)
P11 0.01388(18) 0.01560(16) 0.01453(16) -0.00065(13) 0.00526(13) -0.00223(13)
P12 0.01358(17) 0.01279(16) 0.01407(16) -0.00055(13) 0.00292(13) -0.00100(13)
P21 0.01580(18) 0.01399(16) 0.01153(15) -0.00038(13) 0.00139(13) -0.00210(13)
P31 0.01197(17) 0.01454(16) 0.01931(18) 0.00504(14) 0.00316(14) 0.00090(13)
C111 0.0168(7) 0.0173(7) 0.0176(7) 0.0006(5) 0.0028(5) -0.0026(5)
C112 0.0223(8) 0.0265(8) 0.0246(8) 0.0052(7) 0.0064(6) -0.0042(6)
C113 0.0309(10) 0.0276(9) 0.0256(8) 0.0076(7) 0.0007(7) -0.0110(7)
C114 0.0336(10) 0.0180(7) 0.0304(9) 0.0029(7) -0.0081(7) -0.0046(7)
C115 0.0290(9) 0.0192(7) 0.0335(9) -0.0029(7) 0.0009(7) 0.0025(7)
C116 0.0217(8) 0.0199(7) 0.0231(8) -0.0014(6) 0.0043(6) -0.0007(6)
C121 0.0141(7) 0.0216(7) 0.0190(7) -0.0050(6) 0.0054(5) -0.0042(5)
C122 0.0233(9) 0.0331(9) 0.0223(8) -0.0060(7) 0.0006(6) 0.0025(7)
C123 0.0291(10) 0.0514(13) 0.0262(9) -0.0167(9) -0.0037(8) 0.0048(9)
C124 0.0241(9) 0.0436(11) 0.0402(11) -0.0256(9) 0.0034(8) -0.0018(8)
C125 0.0224(9) 0.0248(8) 0.0430(11) -0.0128(8) 0.0099(8) -0.0035(7)
C126 0.0200(8) 0.0220(7) 0.0263(8) -0.0052(6) 0.0086(6) -0.0049(6)
C131 0.0169(7) 0.0173(7) 0.0187(7) 0.0007(5) 0.0074(6) -0.0019(5)
C132 0.0175(8) 0.0312(8) 0.0202(7) 0.0024(6) 0.0056(6) -0.0026(6)
C133 0.0268(9) 0.0425(10) 0.0194(8) 0.0058(7) 0.0084(7) -0.0042(8)
C134 0.0254(9) 0.0290(8) 0.0272(8) 0.0050(7) 0.0141(7) -0.0020(7)
C135 0.0178(8) 0.0224(7) 0.0277(8) -0.0004(6) 0.0101(6) -0.0033(6)
C136 0.0191(8) 0.0214(7) 0.0205(7) -0.0025(6) 0.0071(6) -0.0034(6)
C141 0.0192(7) 0.0144(6) 0.0174(7) 0.0007(5) -0.0004(6) -0.0033(5)
C142 0.0263(9) 0.0240(8) 0.0192(7) 0.0010(6) 0.0024(6) -0.0069(6)
C143 0.0435(11) 0.0279(9) 0.0188(8) 0.0032(7) 0.0008(7) -0.0107(8)
C144 0.0390(11) 0.0201(8) 0.0263(9) 0.0043(7) -0.0106(8) -0.0049(7)
C145 0.0269(9) 0.0167(7) 0.0332(9) 0.0004(7) -0.0078(7) 0.0005(6)
C146 0.0214(8) 0.0158(7) 0.0241(8) 0.0004(6) -0.0012(6) -0.0001(6)
C151 0.0154(7) 0.0146(6) 0.0136(6) -0.0007(5) 0.0018(5) -0.0014(5)
C152 0.0168(7) 0.0167(7) 0.0290(8) -0.0032(6) 0.0064(6) -0.0003(6)
C153 0.0238(8) 0.0132(7) 0.0406(10) -0.0040(7) 0.0103(7) -0.0003(6)
C154 0.0231(8) 0.0150(7) 0.0269(8) -0.0008(6) 0.0061(6) -0.0045(6)
C155 0.0177(7) 0.0193(7) 0.0230(7) 0.0008(6) 0.0068(6) -0.0018(6)
C156 0.0176(7) 0.0152(6) 0.0220(7) 0.0028(6) 0.0063(6) 0.0016(5)
C161 0.0115(6) 0.0156(6) 0.0175(6) -0.0030(5) 0.0031(5) 0.0001(5)
C162 0.0210(8) 0.0167(7) 0.0207(7) -0.0007(6) 0.0069(6) 0.0010(6)
C163 0.0262(9) 0.0244(8) 0.0186(7) -0.0029(6) 0.0076(6) 0.0006(6)
C164 0.0200(8) 0.0226(7) 0.0257(8) -0.0094(6) 0.0071(6) 0.0004(6)
C165 0.0183(8) 0.0164(7) 0.0304(8) -0.0045(6) 0.0051(6) 0.0009(6)
C166 0.0167(7) 0.0155(6) 0.0224(7) -0.0010(6) 0.0026(6) 0.0003(5)
C211 0.0126(6) 0.0155(6) 0.0143(6) 0.0008(5) 0.0022(5) -0.0001(5)
C212 0.0155(7) 0.0203(7) 0.0195(7) -0.0040(6) 0.0036(6) -0.0012(6)
C213 0.0160(7) 0.0340(9) 0.0179(7) -0.0065(6) 0.0053(6) -0.0011(6)
C214 0.0169(7) 0.0336(9) 0.0178(7) 0.0045(6) 0.0058(6) 0.0015(6)
C215 0.0199(8) 0.0185(7) 0.0236(7) 0.0056(6) 0.0061(6) 0.0019(6)
C216 0.0197(7) 0.0159(6) 0.0176(7) 0.0015(5) 0.0046(6) 0.0015(5)
C221 0.0223(8) 0.0157(6) 0.0167(7) -0.0030(5) 0.0075(6) -0.0036(6)
C223 0.0307(10) 0.0305(9) 0.0346(10) -0.0078(8) 0.0068(8) 0.0080(8)
C224 0.0332(10) 0.0233(8) 0.0397(10) -0.0113(7) 0.0210(8) -0.0033(7)
C225 0.0379(10) 0.0262(8) 0.0265(8) -0.0129(7) 0.0180(8) -0.0103(7)
C222 0.0319(9) 0.0242(8) 0.0238(8) -0.0063(7) 0.0058(7) 0.0047(7)
C226 0.0271(9) 0.0228(7) 0.0180(7) -0.0062(6) 0.0083(6) -0.0084(6)
C231 0.0150(7) 0.0139(6) 0.0159(6) -0.0016(5) 0.0028(5) -0.0007(5)
C232 0.0165(7) 0.0169(6) 0.0159(6) -0.0002(5) 0.0030(5) 0.0000(5)
C233 0.0152(7) 0.0214(7) 0.0227(7) -0.0043(6) 0.0021(6) -0.0027(6)
C234 0.0194(8) 0.0201(7) 0.0289(8) -0.0040(6) 0.0079(6) -0.0064(6)
C235 0.0264(9) 0.0189(7) 0.0246(8) 0.0017(6) 0.0095(7) -0.0041(6)
C236 0.0227(8) 0.0178(7) 0.0163(7) 0.0011(6) 0.0033(6) -0.0016(6)
C311 0.0126(7) 0.0165(6) 0.0223(7) 0.0014(6) 0.0037(5) -0.0002(5)
C312 0.0167(8) 0.0279(8) 0.0248(8) 0.0056(7) 0.0034(6) -0.0007(6)
C313 0.0175(8) 0.0342(9) 0.0269(8) 0.0031(7) -0.0007(6) 0.0018(7)
C314 0.0137(7) 0.0303(9) 0.0329(9) -0.0056(7) 0.0038(6) -0.0017(6)
C315 0.0197(8) 0.0262(8) 0.0393(10) 0.0018(7) 0.0118(7) -0.0044(6)
C316 0.0191(8) 0.0206(7) 0.0315(9) 0.0062(6) 0.0066(7) -0.0003(6)
C321 0.0123(7) 0.0197(7) 0.0185(7) 0.0009(6) 0.0029(5) -0.0004(5)
C322 0.0198(8) 0.0231(7) 0.0220(7) 0.0031(6) 0.0073(6) 0.0002(6)
C323 0.0245(9) 0.0370(10) 0.0261(8) 0.0078(7) 0.0095(7) -0.0008(7)
C324 0.0255(9) 0.0523(12) 0.0229(8) 0.0005(8) 0.0107(7) 0.0027(8)
C325 0.0280(10) 0.0413(11) 0.0322(9) -0.0103(8) 0.0102(8) 0.0075(8)
C326 0.0235(8) 0.0225(8) 0.0294(8) -0.0030(7) 0.0061(7) 0.0020(6)
C331 0.0181(7) 0.0188(7) 0.0167(7) 0.0030(5) 0.0039(6) -0.0011(6)
C332 0.0210(8) 0.0262(8) 0.0192(7) 0.0009(6) 0.0064(6) 0.0007(6)
C333 0.0350(10) 0.0295(9) 0.0221(8) -0.0023(7) 0.0105(7) 0.0042(7)
C334 0.0436(11) 0.0255(8) 0.0187(7) -0.0039(6) 0.0090(7) -0.0055(8)
C335 0.0277(9) 0.0330(9) 0.0219(8) -0.0009(7) 0.0033(7) -0.0102(7)
C336 0.0190(8) 0.0275(8) 0.0221(7) 0.0015(6) 0.0050(6) -0.0018(6)

loop_
_atom_type_symbol
_atom_type_description
_atom_type_scat_dispersion_real
_atom_type_scat_dispersion_imag
_atom_type_scat_source
C C 0.0033 0.0016 'International Tables Vol C Tables 4.2.6.8 and 6.1.1.4'
H H 0.0000 0.0000 'International Tables Vol C Tables 4.2.6.8 and 6.1.1.4'
N N 0.0061 0.0033 'International Tables Vol C Tables 4.2.6.8 and 6.1.1.4'
O O 0.0106 0.0060 'International Tables Vol C Tables 4.2.6.8 and 6.1.1.4'
P P 0.1023 0.0942 'International Tables Vol C Tables 4.2.6.8 and 6.1.1.4'

loop_
_geom_angle_atom_site_label_1
_geom_angle_atom_site_label_2
_geom_angle_atom_site_label_3
_geom_angle
_geom_angle_site_symmetry_1
O11 P1 O5 115.47(7) .
O11 P1 O1 114.02(8) .
O5 P1 O1 106.47(7) .
O11 P1 O3 112.90(7) .
O5 P1 O3 103.58(6) .
O1 P1 O3 103.15(7) .
O22 P2 O21 125.63(8) .
O22 P2 O2 106.80(8) .
O21 P2 O2 107.77(8) .
O22 P2 O1 105.86(8) .
O21 P2 O1 108.84(7) .
O2 P2 O1 98.68(6) .
O31 P3 O2 112.95(8) .
O31 P3 O4 117.85(9) .
O2 P3 O4 106.51(7) .
O31 P3 O3 112.61(8) .
O2 P3 O3 102.55(7) .
O4 P3 O3 102.83(6) .
O42 P4 O41 124.41(8) .
O42 P4 O5 106.82(7) .
O41 P4 O5 108.70(7) .
O42 P4 O4 107.41(7) .
O41 P4 O4 108.25(7) .
O5 P4 O4 98.07(6) .
P1 O1 P2 130.73(8) .
P3 O2 P2 129.51(8) .
P1 O3 P3 119.72(7) .
P3 O4 P4 127.69(8) .
P1 O5 P4 127.30(8) .
P12 N1 P11 140.04(9) .
P21 N2 P21 180.00(2) 3_845
P31 N3 P31 180.0 3_765
N1 P11 C131 108.70(7) .
N1 P11 C121 113.53(7) .
C131 P11 C121 105.03(7) .
N1 P11 C111 113.00(7) .
C131 P11 C111 107.59(7) .
C121 P11 C111 108.54(7) .
N1 P12 C161 114.51(7) .
N1 P12 C141 109.65(7) .
C161 P12 C141 107.41(7) .
N1 P12 C151 111.23(7) .
C161 P12 C151 107.24(7) .
C141 P12 C151 106.42(7) .
N2 P21 C211 112.41(5) .
N2 P21 C231 111.44(5) .
C211 P21 C231 109.34(7) .
N2 P21 C221 111.18(5) .
C211 P21 C221 106.17(7) .
C231 P21 C221 105.96(7) .
N3 P31 C311 110.01(5) .
N3 P31 C321 110.48(5) .
C311 P31 C321 109.43(7) .
N3 P31 C331 112.61(5) .
C311 P31 C331 107.20(7) .
C321 P31 C331 107.00(7) .
C116 C111 C112 119.32(15) .
C116 C111 P11 121.09(12) .
C112 C111 P11 119.48(13) .
C113 C112 C111 120.11(17) .
C112 C113 C114 120.08(17) .
C115 C114 C113 120.14(17) .
C114 C115 C116 120.38(17) .
C111 C116 C115 119.96(16) .
C126 C121 C122 119.75(15) .
C126 C121 P11 116.35(12) .
C122 C121 P11 123.91(13) .
C123 C122 C121 119.05(18) .
C124 C123 C122 120.43(19) .
C123 C124 C125 120.71(17) .
C124 C125 C126 119.48(18) .
C125 C126 C121 120.56(17) .
C132 C131 C136 119.91(14) .
C132 C131 P11 121.20(12) .
C136 C131 P11 118.89(12) .
C133 C132 C131 119.54(16) .
C134 C133 C132 120.25(16) .
C133 C134 C135 120.67(15) .
C136 C135 C134 119.40(16) .
C135 C136 C131 120.19(15) .
C142 C141 C146 119.81(15) .
C142 C141 P12 120.13(13) .
C146 C141 P12 119.94(12) .
C141 C142 C143 119.50(18) .
C144 C143 C142 120.27(18) .
C145 C144 C143 120.80(17) .
C144 C145 C146 119.66(18) .
C145 C146 C141 119.97(17) .
C156 C151 C152 119.68(14) .
C156 C151 P12 119.60(11) .
C152 C151 P12 120.65(12) .
C153 C152 C151 119.63(15) .
C154 C153 C152 120.51(15) .
C153 C154 C155 119.85(15) .
C156 C155 C154 120.03(15) .
C155 C156 C151 120.25(14) .
C162 C161 C166 119.48(14) .
C162 C161 P12 119.44(11) .
C166 C161 P12 120.36(12) .
C163 C162 C161 119.92(15) .
C162 C163 C164 120.18(15) .
C165 C164 C163 120.33(15) .
C164 C165 C166 119.87(15) .
C165 C166 C161 120.17(15) .
C212 C211 C216 119.47(14) .
C212 C211 P21 122.34(11) .
C216 C211 P21 118.01(11) .
C213 C212 C211 120.09(15) .
C214 C213 C212 119.96(15) .
C213 C214 C215 120.56(15) .
C214 C215 C216 119.74(15) .
C215 C216 C211 120.16(14) .
C226 C221 C222 119.53(15) .
C226 C221 P21 120.62(13) .
C222 C221 P21 119.73(12) .
C224 C223 C222 120.03(18) .
C225 C224 C223 120.12(17) .
C224 C225 C226 120.52(16) .
C223 C222 C221 120.09(16) .
C221 C226 C225 119.69(17) .
C236 C231 C232 119.84(14) .
C236 C231 P21 118.50(11) .
C232 C231 P21 121.27(11) .
C233 C232 C231 119.51(14) .
C234 C233 C232 120.19(15) .
C235 C234 C233 120.74(15) .
C234 C235 C236 119.49(15) .
C235 C236 C231 120.21(15) .
C316 C311 C312 120.04(15) .
C316 C311 P31 118.25(12) .
C312 C311 P31 121.57(12) .
C311 C312 C313 119.52(16) .
C314 C313 C312 120.07(16) .
C315 C314 C313 120.58(16) .
C314 C315 C316 119.74(16) .
C315 C316 C311 120.05(16) .
C322 C321 C326 119.98(15) .
C322 C321 P31 121.17(12) .
C326 C321 P31 118.83(12) .
C323 C322 C321 119.54(16) .
C324 C323 C322 119.99(17) .
C325 C324 C323 120.73(17) .
C324 C325 C326 119.98(17) .
C325 C326 C321 119.75(17) .
C332 C331 C336 119.77(15) .
C332 C331 P31 121.85(12) .
C336 C331 P31 118.38(12) .
C333 C332 C331 119.67(16) .
C334 C333 C332 120.41(17) .
C333 C334 C335 120.34(17) .
C336 C335 C334 119.74(17) .
C335 C336 C331 120.06(16) .

loop_
_geom_bond_atom_site_label_1
_geom_bond_atom_site_label_2
_geom_bond_distance
_geom_bond_site_symmetry_2
P1 O11 1.4504(13) .
P1 O5 1.5617(12) .
P1 O1 1.5621(13) .
P1 O3 1.6075(12) .
P2 O22 1.4605(14) .
P2 O21 1.4631(14) .
P2 O2 1.6663(14) .
P2 O1 1.6711(14) .
P3 O31 1.4475(14) .
P3 O2 1.5647(13) .
P3 O4 1.5651(13) .
P3 O3 1.6115(12) .
P4 O42 1.4602(14) .
P4 O41 1.4662(13) .
P4 O5 1.6634(12) .
P4 O4 1.6686(13) .
N1 P12 1.5857(14) .
N1 P11 1.5861(14) .
N2 P21 1.5586(4) 3_845
N2 P21 1.5586(4) .
N3 P31 1.5537(4) 3_765
N3 P31 1.5537(4) .
P11 C131 1.7938(15) .
P11 C121 1.7996(16) .
P11 C111 1.8015(16) .
P12 C161 1.7962(15) .
P12 C141 1.8003(16) .
P12 C151 1.8022(15) .
P21 C211 1.7962(15) .
P21 C231 1.7977(15) .
P21 C221 1.8045(16) .
P31 C311 1.7936(16) .
P31 C321 1.7955(16) .
P31 C331 1.7973(16) .
C111 C116 1.392(2) .
C111 C112 1.407(2) .
C112 C113 1.387(2) .
C113 C114 1.388(3) .
C114 C115 1.382(3) .
C115 C116 1.395(2) .
C121 C126 1.395(2) .
C121 C122 1.398(2) .
C122 C123 1.397(3) .
C123 C124 1.380(3) .
C124 C125 1.382(3) .
C125 C126 1.386(2) .
C131 C132 1.394(2) .
C131 C136 1.402(2) .
C132 C133 1.394(2) .
C133 C134 1.383(3) .
C134 C135 1.393(2) .
C135 C136 1.389(2) .
C141 C142 1.391(2) .
C141 C146 1.406(2) .
C142 C143 1.396(2) .
C143 C144 1.382(3) .
C144 C145 1.381(3) .
C145 C146 1.392(2) .
C151 C156 1.395(2) .
C151 C152 1.395(2) .
C152 C153 1.393(2) .
C153 C154 1.387(2) .
C154 C155 1.390(2) .
C155 C156 1.389(2) .
C161 C162 1.398(2) .
C161 C166 1.403(2) .
C162 C163 1.391(2) .
C163 C164 1.391(2) .
C164 C165 1.387(2) .
C165 C166 1.391(2) .
C211 C212 1.397(2) .
C211 C216 1.404(2) .
C212 C213 1.392(2) .
C213 C214 1.388(2) .
C214 C215 1.390(2) .
C215 C216 1.391(2) .
C221 C226 1.395(2) .
C221 C222 1.400(2) .
C223 C224 1.387(3) .
C223 C222 1.392(2) .
C224 C225 1.380(3) .
C225 C226 1.396(2) .
C231 C236 1.397(2) .
C231 C232 1.403(2) .
C232 C233 1.391(2) .
C233 C234 1.389(2) .
C234 C235 1.386(2) .
C235 C236 1.395(2) .
C311 C316 1.392(2) .
C311 C312 1.392(2) .
C312 C313 1.393(2) .
C313 C314 1.384(3) .
C314 C315 1.382(3) .
C315 C316 1.390(2) .
C321 C322 1.397(2) .
C321 C326 1.398(2) .
C322 C323 1.391(2) .
C323 C324 1.386(3) .
C324 C325 1.379(3) .
C325 C326 1.390(3) .
C331 C332 1.395(2) .
C331 C336 1.403(2) .
C332 C333 1.392(2) .
C333 C334 1.383(3) .
C334 C335 1.392(3) .
C335 C336 1.389(2) .
